data_4020648
loop_
_publ_author_name
'Wanlong Jiang'
'Chen Chen'
'Dragan Marinkovic'
'Joe A. Tran'
'Caroline W. Chen'
'L. Melissa Arellano'
'Nicole S. White'
'Fabio C. Tucci'

_publ_section_title
;
 Practical Asymmetric Synthesis of \a-Branched
 2-Piperazinylbenzylamines by 1,2-Additions of Organometallic
 Reagents to N-tert-Butanesulfinyl Imines
;
_journal_name_full 'Journal of Organic Chemistry'
_journal_page_first 8924
_journal_page_last 8931
_journal_paper_doi 10.1021/jo051514p
_journal_volume 70
_journal_year 2005
_chemical_formula_moiety 'C20 H30 F N3 O3 S'
_chemical_formula_sum 'C20 H30 F N3 O3 S'
_chemical_formula_weight 411.53
_space_group_IT_number 19
_space_group_name_Hall 'P 2ac 2ab'
_space_group_name_H-M_alt 'P 21 21 21'
_symmetry_cell_setting orthorhombic
_symmetry_space_group_name_Hall 'P 2ac 2ab'
_symmetry_space_group_name_H-M 'P 21 21 21'
_cell_angle_alpha 90.00
_cell_angle_beta 90.00
_cell_angle_gamma 90.00
_cell_formula_units_Z 4
_cell_length_a 7.2802(7)
_cell_length_b 9.3347(8)
_cell_length_c 31.939(3)
_cell_measurement_temperature 116(2)
_cell_volume 2170.5(3)
_diffrn_ambient_temperature 116(2)
_exptl_crystal_density_diffrn 1.259
_cod_depositor_comments
;
The following automatic conversions were performed:
'_symmetry_cell_setting' value 'Orthorhombic' changed to 'orthorhombic'
according to '/home/saulius/struct/CIF-dictionaries/cif_core.dic'
dictionary named 'cif_core.dic' version 2.4.1 from 2010-06-29.

Automatic conversion script
Id: cif_fix_enum 1527 2010-12-29 10:47:43Z saulius 
;
_cod_original_sg_symbol_Hall 'P 2ac 2ab  '
_cod_database_code 4020648

loop_
_symmetry_equiv_pos_as_xyz
'x, y, z'
'-x+1/2, -y, z+1/2'
'x+1/2, -y+1/2, -z'
'-x, y+1/2, -z+1/2'

loop_
_atom_site_label
_atom_site_type_symbol
_atom_site_fract_x
_atom_site_fract_y
_atom_site_fract_z
_atom_site_U_iso_or_equiv
_atom_site_adp_type
_atom_site_occupancy
_atom_site_symmetry_multiplicity
_atom_site_calc_flag
_atom_site_refinement_flags
_atom_site_disorder_assembly
_atom_site_disorder_group
S1 S 0.48434(8) 0.07467(5) 0.919505(16) 0.03040(13) Uani 1 1 d . . .
O2 O 0.65430(19) 0.06279(16) 0.89410(5) 0.0392(4) Uani 1 1 d . . .
C3 C 0.2954(3) 0.1091(2) 0.88254(6) 0.0261(5) Uani 1 1 d . . .
C4 C 0.1160(3) 0.1110(3) 0.90673(8) 0.0388(6) Uani 1 1 d . . .
C5 C 0.3421(4) 0.2583(3) 0.86596(8) 0.0359(6) Uani 1 1 d . . .
C6 C 0.2983(4) -0.0028(3) 0.84831(8) 0.0369(6) Uani 1 1 d . . .
N7 N 0.4145(2) -0.09085(19) 0.93600(4) 0.0281(4) Uani 1 1 d . . .
C8 C 0.5402(3) -0.1860(2) 0.93405(6) 0.0262(5) Uani 1 1 d . . .
C9 C 0.5163(3) -0.3313(2) 0.95048(5) 0.0232(4) Uani 1 1 d . . .
C10 C 0.3742(3) -0.3623(2) 0.97880(6) 0.0300(5) Uani 1 1 d . . .
C11 C 0.3625(3) -0.4966(3) 0.99668(6) 0.0337(5) Uani 1 1 d . . .
C12 C 0.4902(3) -0.6005(2) 0.98696(5) 0.0298(5) Uani 1 1 d . . .
C13 C 0.6287(3) -0.5694(2) 0.95914(5) 0.0254(4) Uani 1 1 d . . .
F14 F 0.75131(17) -0.67454(11) 0.95016(3) 0.0337(3) Uani 1 1 d . . .
C15 C 0.6464(3) -0.4357(2) 0.93950(5) 0.0213(4) Uani 1 1 d . . .
N16 N 0.7828(2) -0.40161(17) 0.90997(4) 0.0220(4) Uani 1 1 d . . .
C17 C 0.9626(3) -0.4703(2) 0.91177(6) 0.0265(5) Uani 1 1 d . . .
C18 C 1.1001(3) -0.3767(2) 0.88902(6) 0.0266(5) Uani 1 1 d . . .
N19 N 1.0399(2) -0.35074(17) 0.84612(5) 0.0258(4) Uani 1 1 d . . .
C20 C 0.8550(3) -0.2918(3) 0.84256(6) 0.0279(5) Uani 1 1 d . . .
C21 C 0.7213(3) -0.3855(2) 0.86614(6) 0.0245(5) Uani 1 1 d . . .
C22 C 1.1672(3) -0.3513(2) 0.81487(6) 0.0276(5) Uani 1 1 d . . .
O23 O 1.32288(19) -0.39638(18) 0.81896(4) 0.0395(4) Uani 1 1 d . . .
O24 O 1.09526(19) -0.29839(15) 0.77920(4) 0.0297(4) Uani 1 1 d . . .
C25 C 1.2053(3) -0.2985(2) 0.74018(6) 0.0342(6) Uani 1 1 d . . .
C26 C 1.2387(5) -0.4516(3) 0.72639(9) 0.0497(7) Uani 1 1 d . . .
C27 C 1.3777(5) -0.2127(5) 0.74575(9) 0.0660(10) Uani 1 1 d . . .
C28 C 1.0759(4) -0.2243(3) 0.70980(8) 0.0476(7) Uani 1 1 d . . .
H29 H 0.095(3) 0.011(2) 0.9194(6) 0.037(6) Uiso 1 1 d . . .
H30 H 0.120(3) 0.181(3) 0.9295(7) 0.059(8) Uiso 1 1 d . . .
H31 H 0.021(3) 0.129(2) 0.8880(7) 0.048(7) Uiso 1 1 d . . .
H32 H 0.346(3) 0.328(3) 0.8882(7) 0.058(8) Uiso 1 1 d . . .
H33 H 0.242(3) 0.293(2) 0.8473(6) 0.036(6) Uiso 1 1 d . . .
H34 H 0.470(3) 0.256(2) 0.8503(7) 0.051(7) Uiso 1 1 d . . .
H35 H 0.205(4) 0.015(2) 0.8274(7) 0.064(8) Uiso 1 1 d . . .
H36 H 0.419(4) -0.008(3) 0.8355(7) 0.064(9) Uiso 1 1 d . . .
H37 H 0.267(3) -0.095(2) 0.8581(6) 0.037(6) Uiso 1 1 d . . .
H38 H 0.663(3) -0.1636(19) 0.9210(6) 0.025(5) Uiso 1 1 d . . .
H39 H 0.291(2) -0.2876(18) 0.9854(5) 0.016(5) Uiso 1 1 d . . .
H40 H 0.267(3) -0.516(2) 1.0158(6) 0.036(6) Uiso 1 1 d . . .
H41 H 0.482(3) -0.6992(18) 0.9979(6) 0.024(5) Uiso 1 1 d . . .
H42 H 1.002(3) -0.4769(18) 0.9411(5) 0.024(5) Uiso 1 1 d . . .
H43 H 0.956(3) -0.571(2) 0.9005(5) 0.029(5) Uiso 1 1 d . . .
H44 H 1.219(3) -0.4245(19) 0.8885(5) 0.015(4) Uiso 1 1 d . . .
H45 H 1.113(3) -0.280(2) 0.9053(5) 0.025(5) Uiso 1 1 d . . .
H46 H 0.820(3) -0.286(2) 0.8130(6) 0.030(6) Uiso 1 1 d . . .
H47 H 0.854(3) -0.190(2) 0.8545(6) 0.030(6) Uiso 1 1 d . . .
H48 H 0.716(3) -0.487(2) 0.8526(5) 0.023(5) Uiso 1 1 d . . .
H49 H 0.601(2) -0.3450(19) 0.8659(5) 0.013(5) Uiso 1 1 d . . .
H50 H 1.126(4) -0.511(3) 0.7266(7) 0.059(8) Uiso 1 1 d . . .
H51 H 1.320(4) -0.500(3) 0.7462(7) 0.063(9) Uiso 1 1 d . . .
H52 H 1.294(3) -0.453(2) 0.6986(7) 0.049(7) Uiso 1 1 d . . .
H53 H 1.468(4) -0.263(3) 0.7646(8) 0.072(10) Uiso 1 1 d . . .
H54 H 1.431(3) -0.193(3) 0.7190(8) 0.056(8) Uiso 1 1 d . . .
H55 H 1.348(4) -0.121(3) 0.7564(8) 0.076(11) Uiso 1 1 d . . .
H56 H 1.133(3) -0.227(2) 0.6822(7) 0.047(7) Uiso 1 1 d . . .
H57 H 1.056(3) -0.120(3) 0.7172(7) 0.063(8) Uiso 1 1 d . . .
H58 H 0.955(4) -0.279(3) 0.7106(8) 0.077(10) Uiso 1 1 d . . .

loop_
_atom_site_aniso_label
_atom_site_aniso_U_11
_atom_site_aniso_U_22
_atom_site_aniso_U_33
_atom_site_aniso_U_23
_atom_site_aniso_U_13
_atom_site_aniso_U_12
S1 0.0308(3) 0.0252(3) 0.0352(3) -0.0043(2) -0.0057(2) 0.0026(3)
O2 0.0240(8) 0.0318(9) 0.0616(10) 0.0023(8) 0.0034(7) -0.0006(7)
C3 0.0246(11) 0.0291(12) 0.0247(10) 0.0002(9) -0.0010(8) 0.0011(9)
C4 0.0274(13) 0.0439(16) 0.0450(15) 0.0079(13) 0.0055(11) 0.0091(11)
C5 0.0397(15) 0.0320(14) 0.0361(13) 0.0055(11) -0.0021(12) 0.0009(11)
C6 0.0400(16) 0.0370(15) 0.0336(13) -0.0046(12) -0.0052(12) -0.0070(13)
N7 0.0324(10) 0.0281(10) 0.0238(9) -0.0009(8) -0.0019(7) 0.0036(9)
C8 0.0283(13) 0.0276(11) 0.0227(10) -0.0034(9) -0.0034(9) 0.0020(10)
C9 0.0258(11) 0.0268(10) 0.0170(9) -0.0030(8) -0.0048(9) 0.0002(9)
C10 0.0309(13) 0.0357(13) 0.0235(11) -0.0044(10) 0.0009(10) 0.0045(10)
C11 0.0336(14) 0.0458(14) 0.0217(11) 0.0013(10) 0.0062(10) -0.0040(12)
C12 0.0372(13) 0.0309(12) 0.0211(10) 0.0049(9) 0.0014(9) -0.0017(12)
C13 0.0279(11) 0.0249(11) 0.0235(10) -0.0024(9) -0.0034(9) 0.0005(10)
F14 0.0375(7) 0.0235(6) 0.0400(6) 0.0059(5) 0.0050(6) 0.0046(6)
C15 0.0225(10) 0.0240(10) 0.0173(9) -0.0013(8) -0.0045(8) -0.0008(9)
N16 0.0203(8) 0.0256(9) 0.0201(8) 0.0008(7) -0.0027(7) 0.0038(7)
C17 0.0228(11) 0.0283(12) 0.0284(12) 0.0020(9) -0.0045(9) 0.0040(9)
C18 0.0224(11) 0.0296(12) 0.0278(11) 0.0017(10) -0.0058(9) 0.0013(9)
N19 0.0222(10) 0.0324(10) 0.0226(8) 0.0032(8) -0.0026(7) 0.0021(8)
C20 0.0259(12) 0.0351(14) 0.0228(11) 0.0049(10) -0.0022(9) 0.0044(10)
C21 0.0206(11) 0.0314(12) 0.0216(10) 0.0003(9) -0.0019(9) 0.0036(9)
C22 0.0260(12) 0.0269(12) 0.0299(11) -0.0018(9) -0.0011(9) -0.0047(10)
O23 0.0236(8) 0.0614(11) 0.0336(8) 0.0015(8) 0.0015(7) 0.0068(8)
O24 0.0313(8) 0.0365(9) 0.0213(7) -0.0001(6) 0.0025(6) 0.0000(7)
C25 0.0362(14) 0.0430(14) 0.0234(11) -0.0049(10) 0.0075(10) -0.0087(12)
C26 0.0572(19) 0.0554(19) 0.0367(15) -0.0077(14) 0.0129(14) 0.0127(16)
C27 0.060(2) 0.106(3) 0.0314(15) -0.0059(19) 0.0112(15) -0.044(2)
C28 0.060(2) 0.059(2) 0.0240(13) 0.0036(13) 0.0056(12) 0.0042(16)

loop_
_geom_bond_atom_site_label_1
_geom_bond_atom_site_label_2
_geom_bond_distance
_geom_bond_site_symmetry_2
_geom_bond_publ_flag
S1 O2 1.4838(15) . ?
S1 N7 1.7098(18) . ?
S1 C3 1.841(2) . ?
C3 C6 1.512(3) . ?
C3 C4 1.518(3) . ?
C3 C5 1.528(3) . ?
C4 H29 1.03(2) . ?
C4 H30 0.98(2) . ?
C4 H31 0.93(2) . ?
C5 H32 0.97(2) . ?
C5 H33 1.00(2) . ?
C5 H34 1.06(2) . ?
C6 H35 0.97(2) . ?
C6 H36 0.97(2) . ?
C6 H37 0.94(2) . ?
N7 C8 1.277(2) . ?
C8 C9 1.465(3) . ?
C8 H38 1.010(19) . ?
C9 C10 1.404(3) . ?
C9 C15 1.404(3) . ?
C10 C11 1.381(3) . ?
C10 H39 0.948(17) . ?
C11 C12 1.379(3) . ?
C11 H40 0.94(2) . ?
C12 C13 1.375(3) . ?
C12 H41 0.987(17) . ?
C13 F14 1.358(2) . ?
C13 C15 1.402(3) . ?
C15 N16 1.406(2) . ?
N16 C17 1.459(2) . ?
N16 C21 1.478(2) . ?
C17 C18 1.514(3) . ?
C17 H42 0.981(17) . ?
C17 H43 1.00(2) . ?
C18 N19 1.459(2) . ?
C18 H44 0.976(18) . ?
C18 H45 1.046(19) . ?
N19 C22 1.362(2) . ?
N19 C20 1.459(3) . ?
C20 C21 1.510(3) . ?
C20 H46 0.979(19) . ?
C20 H47 1.02(2) . ?
C21 H48 1.040(18) . ?
C21 H49 0.953(18) . ?
C22 O23 1.216(2) . ?
C22 O24 1.348(2) . ?
O24 C25 1.481(2) . ?
C25 C27 1.500(4) . ?
C25 C26 1.515(3) . ?
C25 C28 1.519(3) . ?
C26 H50 0.99(3) . ?
C26 H51 0.98(3) . ?
C26 H52 0.98(2) . ?
C27 H53 1.00(3) . ?
C27 H54 0.96(2) . ?
C27 H55 0.94(3) . ?
C28 H56 0.98(2) . ?
C28 H57 1.01(3) . ?
C28 H58 1.01(3) . ?

loop_
_cod_related_entry_id
_cod_related_entry_database
_cod_related_entry_code
1 ChemSpider 21176348
